data_7102343
loop_
_publ_author_name
'Lee, Ho Yong'
'Park, Jaejoon'
'Lah, Myoung Soo'
'Hong, Jong-In'

_publ_section_title
;
 A hamburger-shaped helical stacking of disk-shaped ligands mediated by
 silver(II) ions.
;
_journal_issue 47
_journal_name_full 'Chemical communications (Cambridge, England)'
_journal_page_first 5013
_journal_page_last 5015
_journal_paper_doi 10.1039/b712717k
_journal_year 2007
_chemical_absolute_configuration rmad
_chemical_formula_sum 'C99 H81 Ag6 F9 N12 O18 S3'
_chemical_formula_weight 2641.16
_chemical_name_systematic
;
?
;
_space_group_IT_number 146
_symmetry_cell_setting trigonal
_symmetry_space_group_name_Hall 'R 3'
_symmetry_space_group_name_H-M 'R 3 :H'
_atom_sites_solution_hydrogens geom
_atom_sites_solution_primary direct
_atom_sites_solution_secondary difmap
_audit_creation_method SHELXL-97
_cell_angle_alpha 90.00
_cell_angle_beta 90.00
_cell_angle_gamma 120.00
_cell_formula_units_Z 3
_cell_length_a 25.470(4)
_cell_length_b 25.470(4)
_cell_length_c 13.028(3)
_cell_measurement_reflns_used 26304
_cell_measurement_temperature 93(2)
_cell_measurement_theta_max 30.29
_cell_measurement_theta_min 1.79
_cell_volume 7319(2)
_computing_cell_refinement HKL2000
_computing_data_collection 'PAL ADSC Quantum-210 ADX Program'
_computing_data_reduction HKL2000
_computing_molecular_graphics ORTEP3
_computing_publication_material WinGX
_computing_structure_refinement 'Bruker SHELXTL'
_computing_structure_solution 'Bruker SHELXTL'
_diffrn_ambient_temperature 93(2)
_diffrn_measured_fraction_theta_full 0.996
_diffrn_measured_fraction_theta_max 0.996
_diffrn_measurement_device_type 'CCD area detector'
_diffrn_measurement_method 'phi scans'
_diffrn_radiation_monochromator 'Silicon double crystal monochromator'
_diffrn_radiation_source PAL
_diffrn_radiation_type synchrotron
_diffrn_radiation_wavelength 0.70000
_diffrn_reflns_av_R_equivalents 0.0643
_diffrn_reflns_av_sigmaI/netI 0.0536
_diffrn_reflns_limit_h_max 36
_diffrn_reflns_limit_h_min -36
_diffrn_reflns_limit_k_max 36
_diffrn_reflns_limit_k_min -36
_diffrn_reflns_limit_l_max 18
_diffrn_reflns_limit_l_min -18
_diffrn_reflns_number 26304
_diffrn_reflns_theta_full 30.29
_diffrn_reflns_theta_max 30.29
_diffrn_reflns_theta_min 1.79
_exptl_absorpt_coefficient_mu 1.337
_exptl_absorpt_correction_T_max 0.8779
_exptl_absorpt_correction_T_min 0.8246
_exptl_absorpt_correction_type empirical
_exptl_absorpt_process_details HKL2000-Scalepack
_exptl_crystal_colour colorless
_exptl_crystal_density_diffrn 1.798
_exptl_crystal_density_method 'not measured'
_exptl_crystal_description block
_exptl_crystal_F_000 3942
_exptl_crystal_size_max 0.15
_exptl_crystal_size_mid 0.10
_exptl_crystal_size_min 0.10
_refine_diff_density_max 1.267
_refine_diff_density_min -1.980
_refine_diff_density_rms 0.143
_refine_ls_abs_structure_details 'Flack H D (1983), Acta Cryst. A39, 876-881'
_refine_ls_abs_structure_Flack 0.015(19)
_refine_ls_extinction_coef 0.00351(12)
_refine_ls_extinction_expression Fc^*^=kFc[1+0.001xFc^2^\l^3^/sin(2\q)]^-1/4^
_refine_ls_extinction_method SHELXL
_refine_ls_goodness_of_fit_ref 1.059
_refine_ls_hydrogen_treatment constr
_refine_ls_matrix_type full
_refine_ls_number_parameters 445
_refine_ls_number_reflns 10160
_refine_ls_number_restraints 1
_refine_ls_restrained_S_all 1.059
_refine_ls_R_factor_all 0.0432
_refine_ls_R_factor_gt 0.0421
_refine_ls_shift/su_max 0.002
_refine_ls_shift/su_mean 0.000
_refine_ls_structure_factor_coef Fsqd
_refine_ls_weighting_details 'calc w=1/[\s^2^(Fo^2^)+(0.0694P)^2^+9.1207P] where P=(Fo^2^+2Fc^2^)/3'
_refine_ls_weighting_scheme calc
_refine_ls_wR_factor_gt 0.1099
_refine_ls_wR_factor_ref 0.1112
_reflns_number_gt 9868
_reflns_number_total 10160
_reflns_threshold_expression >2sigma(I)
_cod_data_source_file b712717k.txt
_cod_data_source_block p6_10ro
_cod_depositor_comments
;
The following automatic conversions were performed:
'_symmetry_cell_setting' value 'Trigonal' changed to 'trigonal' according
to '/home/saulius/struct/CIF-dictionaries/cif_core.dic' dictionary named
'cif_core.dic' version 2.4.1 from 2010-06-29.

Automatic conversion script
Id: cif_fix_enum 1527 2010-12-29 10:47:43Z saulius 
;
_cod_original_sg_symbol_H-M R3
_cod_database_code 7102343

loop_
_symmetry_equiv_pos_as_xyz
'x, y, z'
'-y, x-y, z'
'-x+y, -x, z'
'x+2/3, y+1/3, z+1/3'
'-y+2/3, x-y+1/3, z+1/3'
'-x+y+2/3, -x+1/3, z+1/3'
'x+1/3, y+2/3, z+2/3'
'-y+1/3, x-y+2/3, z+2/3'
'-x+y+1/3, -x+2/3, z+2/3'

loop_
_atom_site_label
_atom_site_type_symbol
_atom_site_fract_x
_atom_site_fract_y
_atom_site_fract_z
_atom_site_U_iso_or_equiv
_atom_site_adp_type
_atom_site_occupancy
_atom_site_symmetry_multiplicity
_atom_site_calc_flag
_atom_site_refinement_flags
Ag1 Ag 0.746950(10) 0.489275(11) 0.371245(19) 0.02404(8) Uani 1 1 d .
Ag2 Ag 0.565198(11) 0.389845(11) 0.011870(19) 0.02440(8) Uani 1 1 d .
N1A N 0.68111(13) 0.48174(13) 0.2669(2) 0.0218(5) Uani 1 1 d .
N2A N 0.61646(13) 0.44832(13) 0.1317(2) 0.0223(5) Uani 1 1 d .
C1A C 0.65292(16) 0.43896(15) 0.1942(3) 0.0225(5) Uani 1 1 d .
C2A C 0.66156(15) 0.52305(14) 0.2498(3) 0.0225(6) Uani 1 1 d .
C3A C 0.67536(16) 0.57634(15) 0.3021(3) 0.0242(6) Uani 1 1 d .
H3A H 0.7004 0.5888 0.3614 0.029 Uiso 1 1 calc R
C4A C 0.65070(17) 0.61032(16) 0.2636(3) 0.0271(6) Uani 1 1 d .
H4A H 0.6594 0.6471 0.2966 0.032 Uiso 1 1 calc R
C5A C 0.61297(18) 0.59106(17) 0.1762(3) 0.0274(6) Uani 1 1 d .
H5A H 0.5977 0.6157 0.1505 0.033 Uiso 1 1 calc R
C6A C 0.59755(16) 0.53700(16) 0.1267(3) 0.0266(6) Uani 1 1 d .
H6A H 0.5712 0.5237 0.0690 0.032 Uiso 1 1 calc R
C7A C 0.62216(16) 0.50301(16) 0.1648(3) 0.0239(6) Uani 1 1 d .
C8A C 0.65984(15) 0.38477(16) 0.1885(3) 0.0226(6) Uani 1 1 d .
C9A C 0.71789(15) 0.39093(15) 0.1883(3) 0.0227(6) Uani 1 1 d .
H9A H 0.7527 0.4303 0.1881 0.027 Uiso 1 1 calc R
O1B O 0.83117(12) 0.42988(13) 0.5888(2) 0.0284(5) Uani 1 1 d .
N1B N 0.80567(13) 0.47863(14) 0.4729(2) 0.0246(5) Uani 1 1 d .
C1B C 0.78878(16) 0.43290(16) 0.5326(3) 0.0239(6) Uani 1 1 d .
C2B C 0.88960(17) 0.47912(18) 0.5515(3) 0.0303(7) Uani 1 1 d .
H2B1 H 0.9099 0.4632 0.5068 0.036 Uiso 1 1 calc R
H2B2 H 0.9168 0.5015 0.6095 0.036 Uiso 1 1 calc R
C3B C 0.87212(16) 0.51988(16) 0.4907(3) 0.0260(6) Uani 1 1 d .
H3B H 0.8779 0.5542 0.5356 0.031 Uiso 1 1 calc R
C4B C 0.90750(15) 0.54538(16) 0.3927(3) 0.0251(6) Uani 1 1 d .
C5B C 0.90591(17) 0.50794(17) 0.3131(3) 0.0291(7) Uani 1 1 d .
H5B H 0.8818 0.4652 0.3198 0.035 Uiso 1 1 calc R
C6B C 0.93937(18) 0.53295(19) 0.2241(3) 0.0302(7) Uani 1 1 d .
H6B H 0.9374 0.5073 0.1695 0.036 Uiso 1 1 calc R
C7B C 0.97583(17) 0.59564(18) 0.2151(3) 0.0293(7) Uani 1 1 d .
H7B H 0.9992 0.6126 0.1546 0.035 Uiso 1 1 calc R
C8B C 0.97822(17) 0.63344(18) 0.2940(3) 0.0296(7) Uani 1 1 d .
H8B H 1.0030 0.6762 0.2877 0.036 Uiso 1 1 calc R
C9B C 0.94399(16) 0.60825(17) 0.3825(3) 0.0273(6) Uani 1 1 d .
H9B H 0.9454 0.6340 0.4364 0.033 Uiso 1 1 calc R
C10B C 0.72610(16) 0.38178(15) 0.5421(3) 0.0234(6) Uani 1 1 d .
C11B C 0.67747(16) 0.39277(16) 0.5431(3) 0.0249(6) Uani 1 1 d .
H11B H 0.6849 0.4332 0.5445 0.030 Uiso 1 1 calc R
O1C O 0.50276(15) 0.25745(14) -0.2323(3) 0.0353(6) Uani 1 1 d .
N1C N 0.52062(15) 0.32372(15) -0.1039(2) 0.0264(6) Uani 1 1 d .
C1C C 0.54211(18) 0.30147(17) -0.1692(3) 0.0295(7) Uani 1 1 d .
C2C C 0.44399(19) 0.2540(2) -0.2155(3) 0.0363(8) Uani 1 1 d .
H2C1 H 0.4108 0.2113 -0.2110 0.044 Uiso 1 1 calc R
H2C2 H 0.4349 0.2745 -0.2714 0.044 Uiso 1 1 calc R
C3C C 0.45260(18) 0.28686(18) -0.1131(3) 0.0300(7) Uani 1 1 d .
H3C H 0.4356 0.3147 -0.1184 0.036 Uiso 1 1 calc R
C4C C 0.42815(16) 0.24838(16) -0.0184(3) 0.0273(6) Uani 1 1 d .
C5C C 0.4186(2) 0.27426(19) 0.0680(3) 0.0336(7) Uani 1 1 d .
H5C H 0.4280 0.3153 0.0659 0.040 Uiso 1 1 calc R
C6C C 0.3953(2) 0.2407(2) 0.1582(4) 0.0400(9) Uani 1 1 d .
H6C H 0.3891 0.2589 0.2171 0.048 Uiso 1 1 calc R
C7C C 0.3814(2) 0.1805(2) 0.1612(4) 0.0376(8) Uani 1 1 d .
H7C H 0.3655 0.1574 0.2221 0.045 Uiso 1 1 calc R
C8C C 0.3909(2) 0.15440(19) 0.0748(4) 0.0387(9) Uani 1 1 d .
H8C H 0.3811 0.1132 0.0765 0.046 Uiso 1 1 calc R
C9C C 0.4145(2) 0.18796(18) -0.0130(3) 0.0340(8) Uani 1 1 d .
H9C H 0.4216 0.1698 -0.0711 0.041 Uiso 1 1 calc R
C10C C 0.60581(18) 0.31805(18) -0.1766(3) 0.0285(7) Uani 1 1 d .
C11C C 0.62096(18) 0.27218(18) -0.1773(3) 0.0295(7) Uani 1 1 d .
H11C H 0.5900 0.2308 -0.1783 0.035 Uiso 1 1 calc R
S1T S 0.48525(4) 0.45415(4) 0.86036(8) 0.03018(18) Uani 1 1 d .
O1T O 0.49419(13) 0.43755(15) 0.9617(2) 0.0346(6) Uani 1 1 d .
O2T O 0.46375(17) 0.40658(15) 0.7855(2) 0.0383(7) Uani 1 1 d .
O3T O 0.45550(16) 0.48982(16) 0.8587(4) 0.0480(9) Uani 1 1 d .
C1T C 0.5624(2) 0.50803(19) 0.8170(3) 0.0317(7) Uani 1 1 d .
F1T F 0.59766(14) 0.48308(15) 0.8201(3) 0.0486(8) Uani 1 1 d .
F2T F 0.58809(13) 0.55775(13) 0.8744(2) 0.0421(6) Uani 1 1 d .
F3T F 0.56213(17) 0.52499(14) 0.7202(2) 0.0472(7) Uani 1 1 d .
O1M O 0.72411(15) 0.54104(14) 0.5397(3) 0.0374(6) Uani 1 1 d .
H1M H 0.7595 0.5709 0.5415 0.056 Uiso 1 1 calc R
C1M C 0.6854(2) 0.5541(2) 0.5964(4) 0.0407(9) Uani 1 1 d .
H1M1 H 0.7066 0.5773 0.6577 0.061 Uiso 1 1 calc R
H1M2 H 0.6495 0.5161 0.6171 0.061 Uiso 1 1 calc R
H1M3 H 0.6730 0.5778 0.5542 0.061 Uiso 1 1 calc R

loop_
_atom_site_aniso_label
_atom_site_aniso_U_11
_atom_site_aniso_U_22
_atom_site_aniso_U_33
_atom_site_aniso_U_23
_atom_site_aniso_U_13
_atom_site_aniso_U_12
Ag1 0.02266(11) 0.02555(12) 0.02458(12) 0.00005(8) -0.00373(8) 0.01254(9)
Ag2 0.02468(12) 0.02397(12) 0.02415(12) -0.00309(8) -0.00406(8) 0.01186(9)
N1A 0.0232(12) 0.0216(11) 0.0213(12) 0.0002(9) -0.0025(10) 0.0118(10)
N2A 0.0232(12) 0.0202(11) 0.0228(12) -0.0019(9) -0.0038(10) 0.0103(10)
C1A 0.0238(13) 0.0200(12) 0.0223(13) 0.0020(10) 0.0017(10) 0.0099(11)
C2A 0.0218(13) 0.0200(13) 0.0245(14) 0.0004(11) -0.0015(11) 0.0096(11)
C3A 0.0252(14) 0.0224(13) 0.0245(14) -0.0014(11) -0.0006(11) 0.0116(11)
C4A 0.0288(15) 0.0236(14) 0.0305(17) -0.0011(12) 0.0023(13) 0.0144(13)
C5A 0.0299(16) 0.0256(15) 0.0307(17) 0.0035(13) -0.0005(13) 0.0169(13)
C6A 0.0237(14) 0.0256(15) 0.0325(17) 0.0017(13) -0.0023(12) 0.0137(12)
C7A 0.0252(14) 0.0229(14) 0.0242(15) 0.0023(11) -0.0001(11) 0.0124(12)
C8A 0.0237(14) 0.0246(14) 0.0213(13) -0.0014(11) -0.0026(11) 0.0135(12)
C9A 0.0223(14) 0.0216(13) 0.0244(14) -0.0002(11) 0.0014(11) 0.0112(11)
O1B 0.0219(11) 0.0288(12) 0.0324(14) 0.0038(10) -0.0057(9) 0.0111(10)
N1B 0.0212(12) 0.0259(13) 0.0267(14) -0.0001(11) -0.0008(10) 0.0119(10)
C1B 0.0235(14) 0.0263(14) 0.0233(15) -0.0013(12) -0.0019(11) 0.0134(12)
C2B 0.0238(15) 0.0278(16) 0.0351(19) 0.0057(14) -0.0026(13) 0.0096(13)
C3B 0.0223(14) 0.0263(15) 0.0273(15) -0.0001(12) -0.0033(12) 0.0105(12)
C4B 0.0220(13) 0.0264(14) 0.0273(15) 0.0008(12) -0.0022(11) 0.0123(12)
C5B 0.0297(16) 0.0244(15) 0.0320(17) -0.0003(13) -0.0015(13) 0.0126(13)
C6B 0.0304(17) 0.0344(18) 0.0291(17) -0.0012(14) 0.0023(13) 0.0185(15)
C7B 0.0239(15) 0.0333(17) 0.0321(17) 0.0019(14) -0.0030(13) 0.0153(14)
C8B 0.0268(15) 0.0296(16) 0.0330(18) 0.0049(13) -0.0006(13) 0.0145(13)
C9B 0.0274(15) 0.0267(15) 0.0295(16) -0.0025(13) -0.0035(13) 0.0148(13)
C10B 0.0238(14) 0.0222(14) 0.0214(13) 0.0011(11) 0.0001(11) 0.0095(11)
C11B 0.0287(15) 0.0252(14) 0.0230(14) -0.0018(11) -0.0007(12) 0.0150(13)
O1C 0.0340(14) 0.0417(16) 0.0303(15) -0.0133(11) -0.0069(11) 0.0188(13)
N1C 0.0286(13) 0.0265(13) 0.0246(13) -0.0048(11) -0.0062(11) 0.0142(11)
C1C 0.0332(17) 0.0266(15) 0.0278(17) -0.0010(13) -0.0058(13) 0.0143(14)
C2C 0.0289(17) 0.043(2) 0.0310(18) -0.0087(16) -0.0086(14) 0.0137(16)
C3C 0.0278(15) 0.0322(17) 0.0285(17) -0.0056(13) -0.0071(13) 0.0139(14)
C4C 0.0262(15) 0.0252(15) 0.0310(17) -0.0041(12) -0.0069(13) 0.0133(12)
C5C 0.0377(19) 0.0347(18) 0.0359(19) -0.0007(15) 0.0008(15) 0.0238(16)
C6C 0.052(3) 0.046(2) 0.038(2) 0.0047(18) 0.0047(19) 0.036(2)
C7C 0.0340(19) 0.041(2) 0.043(2) 0.0093(17) 0.0020(16) 0.0224(17)
C8C 0.036(2) 0.0278(17) 0.053(3) -0.0030(17) -0.0059(18) 0.0165(16)
C9C 0.0379(19) 0.0267(16) 0.038(2) -0.0051(14) -0.0047(16) 0.0168(15)
C10C 0.0315(16) 0.0327(17) 0.0226(15) -0.0029(13) -0.0026(12) 0.0171(15)
C11C 0.0324(17) 0.0304(16) 0.0235(14) -0.0015(13) 0.0007(13) 0.0141(14)
S1T 0.0285(4) 0.0306(4) 0.0365(5) -0.0077(3) -0.0091(3) 0.0186(3)
O1T 0.0277(13) 0.0426(16) 0.0306(13) -0.0040(12) -0.0013(10) 0.0153(12)
O2T 0.0505(18) 0.0340(14) 0.0366(15) -0.0081(12) -0.0137(13) 0.0259(14)
O3T 0.0347(15) 0.0396(16) 0.078(3) -0.0183(17) -0.0187(17) 0.0250(14)
C1T 0.0361(18) 0.0366(19) 0.0297(17) -0.0001(15) -0.0022(15) 0.0235(16)
F1T 0.0434(15) 0.0539(17) 0.063(2) 0.0228(14) 0.0195(13) 0.0354(14)
F2T 0.0358(13) 0.0402(14) 0.0415(14) -0.0070(11) -0.0017(11) 0.0123(11)
F3T 0.072(2) 0.0428(14) 0.0305(12) 0.0074(11) -0.0003(13) 0.0312(15)
O1M 0.0345(14) 0.0294(13) 0.0470(18) -0.0083(12) 0.0020(13) 0.0151(12)
C1M 0.039(2) 0.0352(19) 0.046(2) -0.0038(17) 0.0050(18) 0.0176(17)

loop_
_atom_type_symbol
_atom_type_description
_atom_type_scat_dispersion_real
_atom_type_scat_dispersion_imag
_atom_type_scat_source
C C 0.0033 0.0016 'International Tables Vol C Tables 4.2.6.8 and 6.1.1.4'
H H 0.0000 0.0000 'International Tables Vol C Tables 4.2.6.8 and 6.1.1.4'
N N 0.0061 0.0033 'International Tables Vol C Tables 4.2.6.8 and 6.1.1.4'
O O 0.0106 0.0060 'International Tables Vol C Tables 4.2.6.8 and 6.1.1.4'
F F 0.0171 0.0103 'International Tables Vol C Tables 4.2.6.8 and 6.1.1.4'
S S 0.1246 0.1234 'International Tables Vol C Tables 4.2.6.8 and 6.1.1.4'
Ag Ag -0.8971 1.1015 'International Tables Vol C Tables 4.2.6.8 and 6.1.1.4'

loop_
_geom_angle_atom_site_label_1
_geom_angle_atom_site_label_2
_geom_angle_atom_site_label_3
_geom_angle
_geom_angle_site_symmetry_1
N1A Ag1 N1B 168.95(11) .
N2A Ag2 N1C 171.30(12) .
C1A N1A C2A 104.6(3) .
C1A N1A Ag1 127.5(2) .
C2A N1A Ag1 127.6(2) .
C1A N2A C7A 104.7(3) .
C1A N2A Ag2 124.4(2) .
C7A N2A Ag2 131.0(2) .
N2A C1A N1A 114.8(3) .
N2A C1A C8A 123.4(3) .
N1A C1A C8A 121.7(3) .
N1A C2A C3A 130.2(3) .
N1A C2A C7A 108.2(3) .
C3A C2A C7A 121.6(3) .
C4A C3A C2A 117.0(3) .
C3A C4A C5A 121.0(3) .
C6A C5A C4A 121.7(3) .
C5A C6A C7A 117.4(3) .
C6A C7A N2A 131.1(3) .
C6A C7A C2A 121.1(3) .
N2A C7A C2A 107.8(3) .
C9A C8A C9A 119.1(3) 2_655
C9A C8A C1A 120.4(3) 2_655
C9A C8A C1A 120.3(3) .
C8A C9A C8A 120.9(3) 3_665
C1B O1B C2B 105.8(3) .
C1B N1B C3B 106.9(3) .
C1B N1B Ag1 124.0(2) .
C3B N1B Ag1 129.1(2) .
N1B C1B O1B 118.0(3) .
N1B C1B C10B 125.1(3) .
O1B C1B C10B 116.8(3) .
O1B C2B C3B 103.6(3) .
N1B C3B C4B 113.1(3) .
N1B C3B C2B 102.3(3) .
C4B C3B C2B 114.5(3) .
C5B C4B C9B 119.1(3) .
C5B C4B C3B 121.8(3) .
C9B C4B C3B 119.0(3) .
C6B C5B C4B 120.3(3) .
C5B C6B C7B 120.0(4) .
C8B C7B C6B 120.3(4) .
C7B C8B C9B 119.5(4) .
C8B C9B C4B 120.7(4) .
C11B C10B C11B 120.1(4) 3_665
C11B C10B C1B 119.8(3) 3_665
C11B C10B C1B 119.9(3) .
C10B C11B C10B 119.9(4) 2_655
C1C O1C C2C 105.7(3) .
C1C N1C C3C 106.4(3) .
C1C N1C Ag2 130.1(3) .
C3C N1C Ag2 123.0(2) .
N1C C1C O1C 117.8(4) .
N1C C1C C10C 124.9(4) .
O1C C1C C10C 117.2(4) .
O1C C2C C3C 103.5(3) .
C4C C3C N1C 108.2(3) .
C4C C3C C2C 117.3(3) .
N1C C3C C2C 102.5(3) .
C5C C4C C9C 118.5(4) .
C5C C4C C3C 118.0(3) .
C9C C4C C3C 123.5(4) .
C4C C5C C6C 120.8(4) .
C7C C6C C5C 119.6(4) .
C8C C7C C6C 119.7(4) .
C9C C8C C7C 120.2(4) .
C8C C9C C4C 121.1(4) .
C11C C10C C11C 120.4(4) 3_665
C11C C10C C1C 120.3(4) 3_665
C11C C10C C1C 119.2(4) .
C10C C11C C10C 119.6(4) 2_655
O2T S1T O1T 115.18(19) .
O2T S1T O3T 115.0(2) .
O1T S1T O3T 114.1(2) .
O2T S1T C1T 103.7(2) .
O1T S1T C1T 103.58(18) .
O3T S1T C1T 103.1(2) .
F2T C1T F3T 107.7(3) .
F2T C1T F1T 108.0(4) .
F3T C1T F1T 107.2(4) .
F2T C1T S1T 111.9(3) .
F3T C1T S1T 110.9(3) .
F1T C1T S1T 111.0(3) .

loop_
_geom_bond_atom_site_label_1
_geom_bond_atom_site_label_2
_geom_bond_distance
_geom_bond_site_symmetry_2
Ag1 N1A 2.092(3) .
Ag1 N1B 2.114(3) .
Ag2 N2A 2.101(3) .
Ag2 N1C 2.118(3) .
N1A C1A 1.348(4) .
N1A C2A 1.389(4) .
N2A C1A 1.343(5) .
N2A C7A 1.395(4) .
C1A C8A 1.478(5) .
C2A C3A 1.398(4) .
C2A C7A 1.407(5) .
C3A C4A 1.393(5) .
C4A C5A 1.410(5) .
C5A C6A 1.387(5) .
C6A C7A 1.390(5) .
C8A C9A 1.391(5) 2_655
C8A C9A 1.407(5) .
C9A C8A 1.391(5) 3_665
O1B C1B 1.338(4) .
O1B C2B 1.468(5) .
N1B C1B 1.282(5) .
N1B C3B 1.498(4) .
C1B C10B 1.477(5) .
C2B C3B 1.538(5) .
C3B C4B 1.509(5) .
C4B C5B 1.396(5) .
C4B C9B 1.399(5) .
C5B C6B 1.391(6) .
C6B C7B 1.394(6) .
C7B C8B 1.389(6) .
C8B C9B 1.394(6) .
C10B C11B 1.392(5) 3_665
C10B C11B 1.400(5) .
C11B C10B 1.392(5) 2_655
O1C C1C 1.346(5) .
O1C C2C 1.471(5) .
N1C C1C 1.287(5) .
N1C C3C 1.507(5) .
C1C C10C 1.461(6) .
C2C C3C 1.531(6) .
C3C C4C 1.504(6) .
C4C C5C 1.385(5) .
C4C C9C 1.400(5) .
C5C C6C 1.399(6) .
C6C C7C 1.390(6) .
C7C C8C 1.388(7) .
C8C C9C 1.374(7) .
C10C C11C 1.398(6) 3_665
C10C C11C 1.402(5) .
C11C C10C 1.398(6) 2_655
S1T O2T 1.433(3) .
S1T O1T 1.439(3) .
S1T O3T 1.445(3) .
S1T C1T 1.834(5) .
C1T F2T 1.328(5) .
C1T F3T 1.334(5) .
C1T F1T 1.336(5) .
O1M C1M 1.398(5) .

loop_
_geom_hbond_atom_site_label_D
_geom_hbond_atom_site_label_H
_geom_hbond_atom_site_label_A
_geom_hbond_distance_DH
_geom_hbond_distance_HA
_geom_hbond_distance_DA
_geom_hbond_angle_DHA
_geom_hbond_site_symmetry_A
O1M H1M O3T 0.84 1.93 2.760(5) 169.5 8_654
